data_4505073
loop_
_publ_author_name
'Vangala, Venu R.'
'Mondal, Raju'
'Broder, Charlotte K.'
'Howard, Judith A. K.'
'Desiraju, Gautam R.'

_publ_section_title
;
 Dianiline-Diphenol Molecular Complexes Based on Supraminol Recognition
;
_journal_issue 1
_journal_name_full 'Crystal Growth &amp; Design'
_journal_page_first 99
_journal_paper_doi 10.1021/cg049967v
_journal_volume 5
_journal_year 2005
_chemical_formula_sum 'C25 H24 N2 O2 S'
_chemical_formula_weight 416.52
_chemical_name_systematic
; 
 (4-(4-hydroxybenzyl)phenol).(4-(4-aminophenylsulfanyl)aniline)
;
_space_group_IT_number 14
_symmetry_cell_setting monoclinic
_symmetry_space_group_name_Hall '-P 2yn'
_symmetry_space_group_name_H-M 'P 1 21/n 1'
_atom_sites_solution_hydrogens geom
_atom_sites_solution_primary direct
_atom_sites_solution_secondary difmap
_audit_creation_method SHELXL-97
_cell_angle_alpha 90.00
_cell_angle_beta 94.8010(10)
_cell_angle_gamma 90.00
_cell_formula_units_Z 4
_cell_length_a 5.25280(10)
_cell_length_b 42.3571(6)
_cell_length_c 9.42140(10)
_cell_measurement_reflns_used 7811
_cell_measurement_temperature 120(2)
_cell_measurement_theta_max 27.992
_cell_measurement_theta_min 2.222
_cell_volume 2088.84(5)
_computing_cell_refinement 'Bruker SMART'
_computing_data_collection 'Bruker SMART'
_computing_data_reduction 'Bruker SHELXTL'
_computing_molecular_graphics 'Bruker SHELXTL'
_computing_publication_material 'Bruker SHELXTL'
_computing_structure_refinement 'SHELXL-97 (Sheldrick, 1997)'
_computing_structure_solution 'SHELXS-97 (Sheldrick, 1990)'
_diffrn_ambient_temperature 120(2)
_diffrn_detector_area_resol_mean 8
_diffrn_measured_fraction_theta_full 0.999
_diffrn_measured_fraction_theta_max 0.999
_diffrn_measurement_device_type 'smart 6k CCD area detector'
_diffrn_measurement_method 'omega scans'
_diffrn_radiation_monochromator graphite
_diffrn_radiation_source 'fine-focus sealed tube'
_diffrn_radiation_type MoK\a
_diffrn_radiation_wavelength 0.71073
_diffrn_reflns_av_R_equivalents 0.0280
_diffrn_reflns_av_sigmaI/netI 0.0234
_diffrn_reflns_limit_h_max 6
_diffrn_reflns_limit_h_min -6
_diffrn_reflns_limit_k_max 55
_diffrn_reflns_limit_k_min -54
_diffrn_reflns_limit_l_max 12
_diffrn_reflns_limit_l_min -12
_diffrn_reflns_number 20890
_diffrn_reflns_theta_full 27.50
_diffrn_reflns_theta_max 27.50
_diffrn_reflns_theta_min 1.92
_diffrn_standards_decay_% 0
_exptl_absorpt_coefficient_mu 0.180
_exptl_absorpt_correction_T_max 1.0000
_exptl_absorpt_correction_T_min 0.874561
_exptl_absorpt_correction_type multi-scan
_exptl_absorpt_process_details 'SADABS v.2.03 (Bruker, 2001), R(int)=0.0236 before correction'
_exptl_crystal_colour Colourless
_exptl_crystal_density_diffrn 1.324
_exptl_crystal_density_method 'not measured'
_exptl_crystal_description cube
_exptl_crystal_F_000 880
_exptl_crystal_size_max 0.26
_exptl_crystal_size_mid 0.20
_exptl_crystal_size_min 0.17
_refine_diff_density_max 0.306
_refine_diff_density_min -0.226
_refine_diff_density_rms 0.044
_refine_ls_extinction_method none
_refine_ls_goodness_of_fit_ref 1.035
_refine_ls_hydrogen_treatment refall
_refine_ls_matrix_type full
_refine_ls_number_parameters 367
_refine_ls_number_reflns 4793
_refine_ls_number_restraints 0
_refine_ls_restrained_S_all 1.035
_refine_ls_R_factor_all 0.0455
_refine_ls_R_factor_gt 0.0368
_refine_ls_shift/su_max 0.001
_refine_ls_shift/su_mean 0.000
_refine_ls_structure_factor_coef Fsqd
_refine_ls_weighting_details 'calc w=1/[\s^2^(Fo^2^)+(0.0472P)^2^+0.7522P] where P=(Fo^2^+2Fc^2^)/3'
_refine_ls_weighting_scheme calc
_refine_ls_wR_factor_gt 0.0923
_refine_ls_wR_factor_ref 0.0974
_reflns_number_gt 4032
_reflns_number_total 4793
_reflns_threshold_expression I>2\s(I)
_cod_data_source_file cg049967vsi20040616_041731.cif
_cod_data_source_block 3
_cod_depositor_comments
;
The following automatic conversions were performed:

'_symmetry_cell_setting' value 'Monoclinic' changed to 'monoclinic'
according to /home/saulius/struct/CIF-dictionaries/cif_core.dic
dictionary named 'cif_core.dic' version 2.4.1 from 2010-06-29.

Automatic conversion script
Id: cif_fix_values 1715 2011-07-08 13:25:40Z adriana 
;
_cod_original_sg_symbol_H-M P2(1)/n
_cod_database_code 4505073

loop_
_symmetry_equiv_pos_as_xyz
'x, y, z'
'-x+1/2, y+1/2, -z+1/2'
'-x, -y, -z'
'x-1/2, -y-1/2, z-1/2'

loop_
_atom_site_label
_atom_site_type_symbol
_atom_site_fract_x
_atom_site_fract_y
_atom_site_fract_z
_atom_site_U_iso_or_equiv
_atom_site_adp_type
_atom_site_occupancy
_atom_site_symmetry_multiplicity
_atom_site_calc_flag
O1 O 0.3507(2) -0.13105(2) 1.10365(12) 0.0293(2) Uani 1 1 d
O2 O 0.5089(2) -0.35664(2) 1.07047(12) 0.0322(2) Uani 1 1 d
N1 N -0.1896(3) 0.09887(3) 0.62274(15) 0.0283(3) Uani 1 1 d
N2 N 0.0203(2) -0.11312(3) 0.86549(14) 0.0275(3) Uani 1 1 d
C22 C 0.3698(3) -0.08726(3) 0.75609(15) 0.0246(3) Uani 1 1 d
C4 C 0.8277(3) -0.20859(3) 1.05719(16) 0.0275(3) Uani 1 1 d
C1 C 0.5058(3) -0.15651(3) 1.08477(15) 0.0238(3) Uani 1 1 d
C18 C 0.3662(3) 0.05710(3) 0.80676(15) 0.0253(3) Uani 1 1 d
C17 C 0.3912(3) 0.03145(3) 0.71696(14) 0.0228(3) Uani 1 1 d
C3 C 0.6266(3) -0.20232(3) 0.95527(16) 0.0281(3) Uani 1 1 d
C24 C 0.0935(3) -0.05625(3) 0.89176(15) 0.0246(3) Uani 1 1 d
C15 C 0.0333(3) 0.05069(3) 0.56358(15) 0.0257(3) Uani 1 1 d
C20 C 0.4430(3) -0.03119(3) 0.78527(14) 0.0231(3) Uani 1 1 d
C25 C 0.2351(3) -0.02951(3) 0.86761(14) 0.0240(3) Uani 1 1 d
C19 C 0.1743(3) 0.07935(3) 0.77565(15) 0.0255(3) Uani 1 1 d
C14 C 0.0035(3) 0.07606(3) 0.65557(15) 0.0235(3) Uani 1 1 d
C6 C 0.7066(3) -0.16222(3) 1.18645(15) 0.0258(3) Uani 1 1 d
C21 C 0.5089(3) -0.06027(3) 0.72992(15) 0.0244(3) Uani 1 1 d
C13 C 0.9464(3) -0.29403(4) 0.97275(17) 0.0303(3) Uani 1 1 d
C23 C 0.1579(3) -0.08540(3) 0.83576(14) 0.0237(3) Uani 1 1 d
C16 C 0.2246(3) 0.02864(3) 0.59450(15) 0.0258(3) Uani 1 1 d
C11 C 0.6311(3) -0.32803(3) 1.06210(15) 0.0261(3) Uani 1 1 d
C8 C 0.8635(3) -0.26855(3) 1.04938(16) 0.0277(3) Uani 1 1 d
C5 C 0.8652(3) -0.18810(3) 1.17205(16) 0.0280(3) Uani 1 1 d
C12 C 0.8330(3) -0.32351(4) 0.97912(16) 0.0304(3) Uani 1 1 d
C2 C 0.4667(3) -0.17665(3) 0.96788(16) 0.0270(3) Uani 1 1 d
C9 C 0.6612(3) -0.27366(3) 1.13341(17) 0.0300(3) Uani 1 1 d
C10 C 0.5452(3) -0.30296(4) 1.14023(16) 0.0292(3) Uani 1 1 d
C7 C 0.9988(3) -0.23699(4) 1.0445(2) 0.0352(4) Uani 1 1 d
S1 S 0.63297(6) 0.002647(8) 0.75660(4) 0.02524(10) Uani 1 1 d
H22 H 0.413(3) -0.1073(4) 0.7195(17) 0.028(4) Uiso 1 1 d
H5 H 1.006(3) -0.1918(4) 1.2441(18) 0.032(4) Uiso 1 1 d
H6 H 0.733(3) -0.1483(4) 1.2673(17) 0.025(4) Uiso 1 1 d
H24 H -0.051(3) -0.0550(4) 0.9470(18) 0.027(4) Uiso 1 1 d
H111 H -0.233(3) 0.1091(4) 0.697(2) 0.035(5) Uiso 1 1 d
H15 H -0.082(3) 0.0480(4) 0.4782(18) 0.031(4) Uiso 1 1 d
H3 H 0.598(3) -0.2165(4) 0.8780(18) 0.032(4) Uiso 1 1 d
H19 H 0.155(3) 0.0965(4) 0.8384(18) 0.030(4) Uiso 1 1 d
H9 H 0.600(3) -0.2563(4) 1.1903(19) 0.036(5) Uiso 1 1 d
H21 H 0.650(3) -0.0617(4) 0.6737(18) 0.028(4) Uiso 1 1 d
H10 H 0.406(4) -0.3063(4) 1.197(2) 0.040(5) Uiso 1 1 d
H25 H 0.189(3) -0.0103(4) 0.9081(18) 0.030(4) Uiso 1 1 d
H2A H 0.326(3) -0.1723(4) 0.8978(19) 0.035(5) Uiso 1 1 d
H115 H 0.008(3) -0.1263(4) 0.789(2) 0.033(4) Uiso 1 1 d
H114 H -0.135(4) -0.1086(4) 0.8865(18) 0.029(4) Uiso 1 1 d
H7B H 1.089(4) -0.2357(4) 0.955(2) 0.048(5) Uiso 1 1 d
H12 H 0.892(3) -0.3406(4) 0.9266(19) 0.037(5) Uiso 1 1 d
H18 H 0.482(3) 0.0596(4) 0.8903(19) 0.034(4) Uiso 1 1 d
H7A H 1.136(4) -0.2362(4) 1.122(2) 0.049(5) Uiso 1 1 d
H13 H 1.086(4) -0.2913(4) 0.917(2) 0.043(5) Uiso 1 1 d
H16 H 0.249(3) 0.0117(4) 0.5307(19) 0.033(4) Uiso 1 1 d
H1 H 0.240(4) -0.1290(4) 1.030(2) 0.043(5) Uiso 1 1 d
H2 H 0.572(4) -0.3700(5) 1.014(2) 0.051(6) Uiso 1 1 d
H112 H -0.328(4) 0.0898(5) 0.576(2) 0.051(6) Uiso 1 1 d

loop_
_atom_site_aniso_label
_atom_site_aniso_U_11
_atom_site_aniso_U_22
_atom_site_aniso_U_33
_atom_site_aniso_U_23
_atom_site_aniso_U_13
_atom_site_aniso_U_12
O1 0.0331(6) 0.0223(5) 0.0316(6) -0.0023(4) -0.0031(5) 0.0048(4)
O2 0.0405(6) 0.0238(5) 0.0330(6) 0.0008(4) 0.0074(5) 0.0005(5)
N1 0.0322(7) 0.0234(6) 0.0295(7) 0.0026(5) 0.0037(5) 0.0043(5)
N2 0.0264(7) 0.0251(6) 0.0308(7) 0.0016(5) 0.0007(5) 0.0001(5)
C22 0.0256(7) 0.0223(7) 0.0253(7) -0.0021(5) -0.0022(5) 0.0049(5)
C4 0.0231(7) 0.0230(7) 0.0369(8) -0.0023(6) 0.0046(6) -0.0024(5)
C1 0.0264(7) 0.0185(6) 0.0268(7) 0.0020(5) 0.0042(5) -0.0017(5)
C18 0.0288(7) 0.0229(7) 0.0237(7) -0.0006(5) -0.0003(6) -0.0025(5)
C17 0.0227(6) 0.0210(6) 0.0252(7) 0.0019(5) 0.0041(5) -0.0004(5)
C3 0.0298(7) 0.0263(7) 0.0285(7) -0.0070(6) 0.0037(6) -0.0039(6)
C24 0.0228(7) 0.0279(7) 0.0230(7) 0.0015(5) 0.0016(5) 0.0043(5)
C15 0.0283(7) 0.0247(7) 0.0233(7) 0.0002(5) -0.0015(6) -0.0007(5)
C20 0.0233(7) 0.0236(7) 0.0215(6) 0.0018(5) -0.0031(5) 0.0023(5)
C25 0.0259(7) 0.0226(7) 0.0231(7) -0.0007(5) -0.0005(5) 0.0050(5)
C19 0.0337(8) 0.0182(6) 0.0250(7) -0.0013(5) 0.0045(6) -0.0007(5)
C14 0.0261(7) 0.0197(6) 0.0254(7) 0.0052(5) 0.0065(5) 0.0002(5)
C6 0.0301(7) 0.0224(7) 0.0247(7) -0.0018(5) 0.0012(6) -0.0029(5)
C21 0.0222(7) 0.0280(7) 0.0228(7) -0.0007(5) 0.0001(5) 0.0042(5)
C13 0.0274(8) 0.0291(7) 0.0347(8) -0.0044(6) 0.0046(6) 0.0012(6)
C23 0.0234(7) 0.0248(7) 0.0220(7) 0.0031(5) -0.0041(5) 0.0019(5)
C16 0.0293(7) 0.0224(7) 0.0258(7) -0.0028(5) 0.0023(6) 0.0001(5)
C11 0.0302(7) 0.0229(7) 0.0243(7) 0.0021(5) -0.0032(5) 0.0030(6)
C8 0.0241(7) 0.0249(7) 0.0332(8) -0.0025(6) -0.0037(6) 0.0033(5)
C5 0.0254(7) 0.0256(7) 0.0323(8) 0.0011(6) -0.0021(6) -0.0019(6)
C12 0.0344(8) 0.0258(7) 0.0312(8) -0.0065(6) 0.0045(6) 0.0037(6)
C2 0.0274(7) 0.0266(7) 0.0264(7) 0.0002(5) -0.0011(6) -0.0025(6)
C9 0.0294(7) 0.0261(7) 0.0341(8) -0.0043(6) 0.0008(6) 0.0073(6)
C10 0.0305(8) 0.0288(7) 0.0285(7) 0.0011(6) 0.0036(6) 0.0056(6)
C7 0.0248(7) 0.0276(8) 0.0531(10) -0.0078(7) 0.0024(7) 0.0011(6)
S1 0.02244(18) 0.02361(18) 0.02943(19) -0.00094(13) 0.00075(13) 0.00109(13)

loop_
_atom_type_symbol
_atom_type_description
_atom_type_scat_dispersion_real
_atom_type_scat_dispersion_imag
_atom_type_scat_source
C C 0.0033 0.0016 'International Tables Vol C Tables 4.2.6.8 and 6.1.1.4'
H H 0.0000 0.0000 'International Tables Vol C Tables 4.2.6.8 and 6.1.1.4'
N N 0.0061 0.0033 'International Tables Vol C Tables 4.2.6.8 and 6.1.1.4'
O O 0.0106 0.0060 'International Tables Vol C Tables 4.2.6.8 and 6.1.1.4'
S S 0.1246 0.1234 'International Tables Vol C Tables 4.2.6.8 and 6.1.1.4'

loop_
_geom_angle_atom_site_label_1
_geom_angle_atom_site_label_2
_geom_angle_atom_site_label_3
_geom_angle
C1 O1 H1 109.7(13)
C11 O2 H2 109.6(14)
C14 N1 H111 113.1(12)
C14 N1 H112 110.4(13)
H111 N1 H112 110.2(18)
C23 N2 H115 110.8(11)
C23 N2 H114 111.4(11)
H115 N2 H114 107.9(15)
C21 C22 C23 120.23(13)
C21 C22 H22 121.6(10)
C23 C22 H22 118.1(10)
C5 C4 C3 117.94(13)
C5 C4 C7 120.83(14)
C3 C4 C7 121.23(14)
O1 C1 C6 118.25(12)
O1 C1 C2 122.23(13)
C6 C1 C2 119.52(13)
C17 C18 C19 120.28(13)
C17 C18 H18 119.9(10)
C19 C18 H18 119.8(10)
C18 C17 C16 119.08(13)
C18 C17 S1 120.70(11)
C16 C17 S1 120.22(10)
C2 C3 C4 121.40(13)
C2 C3 H3 120.3(10)
C4 C3 H3 118.3(10)
C25 C24 C23 120.74(13)
C25 C24 H24 120.5(10)
C23 C24 H24 118.8(10)
C16 C15 C14 120.33(13)
C16 C15 H15 119.0(10)
C14 C15 H15 120.7(10)
C21 C20 C25 119.01(13)
C21 C20 S1 119.68(11)
C25 C20 S1 121.25(10)
C24 C25 C20 120.44(13)
C24 C25 H25 118.7(10)
C20 C25 H25 120.8(10)
C14 C19 C18 120.63(13)
C14 C19 H19 119.4(10)
C18 C19 H19 120.0(10)
C19 C14 C15 118.90(13)
C19 C14 N1 120.71(13)
C15 C14 N1 120.31(13)
C1 C6 C5 119.86(13)
C1 C6 H6 119.3(9)
C5 C6 H6 120.9(10)
C22 C21 C20 120.67(13)
C22 C21 H21 119.6(10)
C20 C21 H21 119.8(10)
C12 C13 C8 121.52(14)
C12 C13 H13 119.4(11)
C8 C13 H13 119.0(11)
C24 C23 C22 118.88(13)
C24 C23 N2 120.93(13)
C22 C23 N2 120.10(13)
C15 C16 C17 120.72(13)
C15 C16 H16 120.7(10)
C17 C16 H16 118.5(10)
O2 C11 C12 122.54(13)
O2 C11 C10 117.97(13)
C12 C11 C10 119.49(14)
C13 C8 C9 117.48(14)
C13 C8 C7 120.08(14)
C9 C8 C7 122.39(13)
C4 C5 C6 121.45(14)
C4 C5 H5 119.6(10)
C6 C5 H5 119.0(10)
C11 C12 C13 120.13(14)
C11 C12 H12 119.4(11)
C13 C12 H12 120.5(11)
C3 C2 C1 119.84(13)
C3 C2 H2A 121.7(10)
C1 C2 H2A 118.5(10)
C10 C9 C8 121.62(14)
C10 C9 H9 118.7(10)
C8 C9 H9 119.7(10)
C9 C10 C11 119.75(14)
C9 C10 H10 121.3(11)
C11 C10 H10 119.0(11)
C4 C7 C8 114.56(13)
C4 C7 H7B 110.4(11)
C8 C7 H7B 109.3(11)
C4 C7 H7A 108.5(11)
C8 C7 H7A 109.0(11)
H7B C7 H7A 104.6(16)
C17 S1 C20 100.64(6)

loop_
_geom_bond_atom_site_label_1
_geom_bond_atom_site_label_2
_geom_bond_distance
O1 C1 1.3720(16)
O1 H1 0.87(2)
O2 C11 1.3765(17)
O2 H2 0.86(2)
N1 C14 1.4161(18)
N1 H111 0.872(19)
N1 H112 0.90(2)
N2 C23 1.4194(18)
N2 H115 0.909(18)
N2 H114 0.876(18)
C22 C21 1.390(2)
C22 C23 1.396(2)
C22 H22 0.951(16)
C4 C5 1.388(2)
C4 C3 1.392(2)
C4 C7 1.513(2)
C1 C6 1.386(2)
C1 C2 1.394(2)
C18 C17 1.3902(19)
C18 C19 1.393(2)
C18 H18 0.960(18)
C17 C16 1.393(2)
C17 S1 1.7781(14)
C3 C2 1.386(2)
C3 H3 0.946(17)
C24 C25 1.384(2)
C24 C23 1.3955(19)
C24 H24 0.955(17)
C15 C16 1.385(2)
C15 C14 1.3975(19)
C15 H15 0.972(18)
C20 C21 1.3926(19)
C20 C25 1.393(2)
C20 S1 1.7800(14)
C25 H25 0.941(17)
C19 C14 1.391(2)
C19 H19 0.948(17)
C6 C5 1.390(2)
C6 H6 0.965(16)
C21 H21 0.947(17)
C13 C12 1.387(2)
C13 C8 1.389(2)
C13 H13 0.942(19)
C16 H16 0.953(17)
C11 C12 1.383(2)
C11 C10 1.389(2)
C8 C9 1.394(2)
C8 C7 1.516(2)
C5 H5 0.972(17)
C12 H12 0.945(18)
C2 H2A 0.966(18)
C9 C10 1.386(2)
C9 H9 0.981(18)
C10 H10 0.951(19)
C7 H7B 1.01(2)
C7 H7A 0.98(2)

loop_
_cod_related_entry_id
_cod_related_entry_database
_cod_related_entry_code
1 ChemSpider 30661489
